data_4330995
loop_
_publ_author_name
'Andr\'e Bessette'
'Janaina G. Ferreira'
'Martin Gigu\`ere'
'Francis B\'elanger'
'Denis D\'esilets'
'Garry S. Hanan'

_publ_contact_author_address
;
    D\'epartement de Chimie
    Universit\'e de Montr\'eal
    C.P. 6128, Succ. Centre-ville
    Montr\'eal, Qu\'ebec
    H3T-2B1, Canada 
;
_publ_contact_author_email garry.hanan@umontreal.ca
_publ_contact_author_fax '+1 514 343 2468'
_publ_contact_author_name 'Dr. Garry Hanan'
_publ_contact_author_phone '+1 514 343 7056'
_publ_section_title
;
 Azadipyrromethene Dye Derivatives in Coordination Chemistry: the
 Structure-Property Relationship in Homoleptic Metal(II) Complexes
;
_journal_name_full 'Inorganic Chemistry'
_journal_page_first 12132
_journal_page_last 12141
_journal_paper_doi 10.1021/ic300872m
_journal_volume 51
_journal_year 2012
_chemical_compound_source 'Synthesized by the authors. See text'
_chemical_formula_moiety 'C72 H60 Co N6 O8'
_chemical_formula_sum 'C72 H60 Co N6 O8'
_chemical_formula_weight 1196.19
_chemical_name_systematic
; 
Bis[3,5-bis(4-methoxyphenyl)-1H-pyrrol-2-yl)-3,5-
bis(4-methoxyphenyl)-2-ylidene)amine]Co(II) 
;
_space_group_IT_number 14
_symmetry_cell_setting monoclinic
_symmetry_space_group_name_Hall '-P 2ybc'
_symmetry_space_group_name_H-M 'P 1 21/c 1'
_atom_sites_solution_hydrogens geom
_atom_sites_solution_primary direct
_atom_sites_solution_secondary difmap
_audit_creation_method SHELXL-97
_cell_angle_alpha 90
_cell_angle_beta 102.219(1)
_cell_angle_gamma 90
_cell_formula_units_Z 4
_cell_length_a 12.2987(3)
_cell_length_b 14.3062(3)
_cell_length_c 34.1066(7)
_cell_measurement_reflns_used 16249
_cell_measurement_temperature 150
_cell_measurement_theta_max 65.73
_cell_measurement_theta_min 3.68
_cell_volume 5865.0(2)
_computing_cell_refinement 'SAINT V7.68A(Bruker AXS, 2009)'
_computing_data_collection 'APEX2  (Bruker AXS, 2009)'
_computing_data_reduction 'SAINT V7.68A(Bruker AXS, 2009)'
_computing_molecular_graphics 'SHELXTL v6.12 (Bruker AXS, 2001)'
_computing_publication_material 'UdMX (Maris, 2004)'
_computing_structure_refinement 'SHELXL97 (Sheldrick, 2008)'
_computing_structure_solution 'SHELXS97 (Sheldrick, 2008)'
_diffrn_ambient_temperature 150
_diffrn_detector_area_resol_mean 8.3
_diffrn_measured_fraction_theta_full 0.996
_diffrn_measured_fraction_theta_max 0.996
_diffrn_measurement_device_type 'Bruker Microstar'
_diffrn_measurement_method \w
_diffrn_radiation_monochromator 'Helios optics'
_diffrn_radiation_source 'Rotating Anode'
_diffrn_radiation_type CuK\a
_diffrn_radiation_wavelength 1.54178
_diffrn_reflns_av_R_equivalents 0.056
_diffrn_reflns_av_sigmaI/netI 0.0331
_diffrn_reflns_limit_h_max 14
_diffrn_reflns_limit_h_min -14
_diffrn_reflns_limit_k_max 17
_diffrn_reflns_limit_k_min -17
_diffrn_reflns_limit_l_max 39
_diffrn_reflns_limit_l_min -41
_diffrn_reflns_number 121155
_diffrn_reflns_theta_full 69.83
_diffrn_reflns_theta_max 69.83
_diffrn_reflns_theta_min 2.65
_exptl_absorpt_coefficient_mu 2.822
_exptl_absorpt_correction_T_max 0.9451
_exptl_absorpt_correction_T_min 0.5866
_exptl_absorpt_correction_type multi-scan
_exptl_absorpt_process_details 'Sadabs (Sheldrick, 1996)'
_exptl_crystal_colour blue
_exptl_crystal_density_diffrn 1.355
_exptl_crystal_description block
_exptl_crystal_F_000 2500
_exptl_crystal_size_max 0.10
_exptl_crystal_size_mid 0.02
_exptl_crystal_size_min 0.02
_refine_diff_density_max 0.496
_refine_diff_density_min -0.630
_refine_diff_density_rms 0.047
_refine_ls_extinction_method none
_refine_ls_goodness_of_fit_ref 1.079
_refine_ls_hydrogen_treatment constr
_refine_ls_matrix_type full
_refine_ls_number_parameters 1075
_refine_ls_number_reflns 11031
_refine_ls_number_restraints 307
_refine_ls_restrained_S_all 1.096
_refine_ls_R_factor_all 0.0854
_refine_ls_R_factor_gt 0.0610
_refine_ls_shift/su_max 0.000
_refine_ls_shift/su_mean 0.000
_refine_ls_structure_factor_coef Fsqd
_refine_ls_weighting_details 'calc w=1/[\s^2^(Fo^2^)+(0.0772P)^2^+3.0240P] where P=(Fo^2^+2Fc^2^)/3'
_refine_ls_weighting_scheme calc
_refine_ls_wR_factor_gt 0.1563
_refine_ls_wR_factor_ref 0.1686
_reflns_number_gt 7601
_reflns_number_total 11031
_reflns_threshold_expression I>2\s(I)
_cod_data_source_file ic300872m_si_001_1.cif
_cod_data_source_block jana36
_cod_database_code 4330995

loop_
_symmetry_equiv_pos_as_xyz
'x, y, z'
'-x, y+1/2, -z+1/2'
'-x, -y, -z'
'x, -y-1/2, z-1/2'

loop_
_atom_site_label
_atom_site_type_symbol
_atom_site_fract_x
_atom_site_fract_y
_atom_site_fract_z
_atom_site_U_iso_or_equiv
_atom_site_adp_type
_atom_site_occupancy
_atom_site_symmetry_multiplicity
_atom_site_calc_flag
_atom_site_refinement_flags
_atom_site_disorder_assembly
_atom_site_disorder_group
Co Co 0.48750(4) 0.23647(4) 0.120580(15) 0.05147(17) Uani 1 1 d . E .
O2 O 0.1250(2) 0.2704(2) 0.34460(9) 0.0830(9) Uani 1 1 d D . .
C30 C 0.2986(3) 0.2556(2) 0.02866(10) 0.0576(9) Uani 1 1 d D C .
C31 C 0.3867(3) 0.1956(3) 0.02816(10) 0.0621(9) Uani 1 1 d D C .
H31 H 0.4199 0.1633 0.0520 0.074 Uiso 1 1 calc R . .
C32 C 0.4275(3) 0.1814(4) -0.00601(12) 0.0922(15) Uani 1 1 d DU . .
H32 H 0.4962 0.1496 -0.0042 0.111 Uiso 1 1 calc R A 1
C36 C 0.2482(4) 0.2975(3) -0.00760(12) 0.0885(14) Uani 1 1 d DU . .
H36 H 0.1842 0.3356 -0.0092 0.106 Uiso 1 1 calc R B 1
O4A O 0.4366(9) 0.1816(9) -0.0753(2) 0.067(3) Uani 0.365(12) 1 d PU C 1
C34A C 0.5236(10) 0.1130(11) -0.0725(3) 0.069(4) Uani 0.365(12) 1 d PU C 1
H34A H 0.5893 0.1337 -0.0529 0.083 Uiso 0.365(12) 1 calc PR C 1
H34B H 0.5429 0.1056 -0.0988 0.083 Uiso 0.365(12) 1 calc PR C 1
H34C H 0.4977 0.0531 -0.0640 0.083 Uiso 0.365(12) 1 calc PR C 1
C33A C 0.3702(17) 0.2126(15) -0.0427(4) 0.090(4) Uani 0.365(12) 1 d PDU C 1
C35A C 0.293(5) 0.283(5) -0.0413(8) 0.111(3) Uani 0.365(12) 1 d PDU C 1
H35A H 0.2695 0.3223 -0.0640 0.134 Uiso 0.365(12) 1 calc PR C 1
O4B O 0.3986(6) 0.2395(6) -0.07735(16) 0.077(2) Uani 0.635(12) 1 d PU C 2
C33B C 0.3807(11) 0.2381(9) -0.0402(3) 0.099(3) Uani 0.635(12) 1 d PDU C 2
C34B C 0.5016(7) 0.1936(11) -0.0777(3) 0.099(4) Uani 0.635(12) 1 d PU C 2
H34D H 0.5611 0.2223 -0.0577 0.119 Uiso 0.635(12) 1 calc PR C 2
H34E H 0.5188 0.1996 -0.1044 0.119 Uiso 0.635(12) 1 calc PR C 2
H34F H 0.4955 0.1272 -0.0713 0.119 Uiso 0.635(12) 1 calc PR C 2
C35B C 0.282(3) 0.284(3) -0.0419(5) 0.111(3) Uani 0.635(12) 1 d PDU C 2
H35B H 0.2382 0.3047 -0.0667 0.134 Uiso 0.635(12) 1 calc PR C 2
O5 O 1.1235(2) -0.04355(18) 0.04907(12) 0.1005(12) Uani 1 1 d . G .
O7 O 0.9683(2) 0.3334(2) -0.06050(11) 0.1032(11) Uani 1 1 d . . .
N1 N 0.4846(2) 0.2359(2) 0.17825(8) 0.0605(8) Uani 1 1 d . E .
N2 N 0.2903(2) 0.28036(18) 0.16984(8) 0.0518(7) Uani 1 1 d . . .
N3 N 0.3255(2) 0.26033(17) 0.10244(8) 0.0508(6) Uani 1 1 d . . .
N4 N 0.5733(2) 0.12386(19) 0.11083(9) 0.0586(7) Uani 1 1 d . . .
N5 N 0.6851(2) 0.20287(17) 0.07031(7) 0.0461(6) Uani 1 1 d . . .
N6 N 0.5676(2) 0.32216(17) 0.09115(7) 0.0479(6) Uani 1 1 d . . .
C1 C 0.3866(3) 0.2523(2) 0.19184(9) 0.0482(7) Uani 1 1 d . . .
C2 C 0.4041(3) 0.2295(2) 0.23419(10) 0.0491(7) Uani 1 1 d . . .
C3 C 0.3279(2) 0.2413(2) 0.26173(9) 0.0442(7) Uani 1 1 d . . .
C4 C 0.2230(3) 0.2761(4) 0.25001(12) 0.0980(17) Uani 1 1 d . D .
H4 H 0.1965 0.2919 0.2226 0.118 Uiso 1 1 calc R . .
C5 C 0.1539(3) 0.2894(5) 0.27654(13) 0.113(2) Uani 1 1 d . . .
H5 H 0.0826 0.3166 0.2675 0.136 Uiso 1 1 calc R D .
C6 C 0.1881(3) 0.2632(3) 0.31618(11) 0.0600(9) Uani 1 1 d . D .
C7A C 0.0203(6) 0.3246(9) 0.3300(3) 0.088(3) Uani 0.640(12) 1 d PD D 1
H7A H 0.0389 0.3878 0.3225 0.132 Uiso 0.640(12) 1 calc PR D 1
H7B H -0.0217 0.3284 0.3514 0.132 Uiso 0.640(12) 1 calc PR D 1
H7C H -0.0249 0.2932 0.3066 0.132 Uiso 0.640(12) 1 calc PR D 1
C7B C 0.0084(10) 0.2647(16) 0.3352(5) 0.088(3) Uani 0.360(12) 1 d PD D 2
H7D H -0.0217 0.3145 0.3162 0.132 Uiso 0.360(12) 1 calc PR D 2
H7E H -0.0203 0.2718 0.3597 0.132 Uiso 0.360(12) 1 calc PR D 2
H7F H -0.0142 0.2038 0.3230 0.132 Uiso 0.360(12) 1 calc PR D 2
C8 C 0.2926(3) 0.2323(3) 0.32863(12) 0.0751(12) Uani 1 1 d . . .
H8 H 0.3202 0.2189 0.3562 0.090 Uiso 1 1 calc R D .
C9 C 0.3604(3) 0.2198(3) 0.30148(12) 0.0836(14) Uani 1 1 d . D .
H9 H 0.4329 0.1950 0.3109 0.100 Uiso 1 1 calc R . .
C10 C 0.5102(3) 0.1959(3) 0.24380(11) 0.0707(12) Uani 1 1 d . . .
H10 H 0.5461 0.1724 0.2693 0.085 Uiso 1 1 calc R . .
C11 C 0.5583(3) 0.2017(3) 0.20960(11) 0.0775(13) Uani 1 1 d . . .
O1A O 0.9853(3) 0.0732(3) 0.20145(11) 0.0657(10) Uani 0.69 1 d P E 1
C12A C 0.6667(4) 0.1643(4) 0.20544(13) 0.0446(11) Uani 0.69 1 d P E 1
C13A C 0.7265(9) 0.2126(6) 0.1816(3) 0.048(2) Uani 0.69 1 d P E 1
H13A H 0.6940 0.2649 0.1663 0.058 Uiso 0.69 1 calc PR E 1
C14A C 0.8333(8) 0.1847(5) 0.1800(3) 0.054(2) Uani 0.69 1 d P E 1
H14A H 0.8740 0.2187 0.1639 0.064 Uiso 0.69 1 calc PR E 1
C15A C 0.8817(4) 0.1078(4) 0.20165(14) 0.0512(11) Uani 0.69 1 d P E 1
C16A C 1.0437(8) 0.1225(10) 0.1766(4) 0.093(4) Uani 0.69 1 d P E 1
H16A H 1.0051 0.1155 0.1485 0.139 Uiso 0.69 1 calc PR E 1
H16B H 1.1193 0.0975 0.1802 0.139 Uiso 0.69 1 calc PR E 1
H16C H 1.0472 0.1889 0.1839 0.139 Uiso 0.69 1 calc PR E 1
C17A C 0.8220(4) 0.0595(4) 0.22539(14) 0.0554(12) Uani 0.69 1 d P E 1
H17A H 0.8541 0.0064 0.2401 0.067 Uiso 0.69 1 calc PR E 1
C18A C 0.7165(4) 0.0881(3) 0.22775(13) 0.0496(11) Uani 0.69 1 d P E 1
H18A H 0.6773 0.0556 0.2447 0.060 Uiso 0.69 1 calc PR E 1
O1B O 1.0132(5) 0.1395(6) 0.2151(2) 0.0504(17) Uani 0.31 1 d P E 2
C12B C 0.6872(8) 0.2140(7) 0.2163(3) 0.034(2) Uani 0.31 1 d P E 2
C13B C 0.741(2) 0.2458(13) 0.1861(7) 0.042(4) Uani 0.31 1 d P E 2
H13B H 0.7001 0.2854 0.1659 0.051 Uiso 0.31 1 calc PR E 2
C14B C 0.8479(14) 0.2237(10) 0.1838(6) 0.039(3) Uani 0.31 1 d P E 2
H14B H 0.8794 0.2450 0.1623 0.046 Uiso 0.31 1 calc PR E 2
C18B C 0.8608(7) 0.1384(6) 0.2454(3) 0.041(2) Uani 0.31 1 d P E 2
H18B H 0.9040 0.1015 0.2661 0.049 Uiso 0.31 1 calc PR E 2
C17B C 0.7538(7) 0.1606(6) 0.2466(3) 0.0374(19) Uani 0.31 1 d P E 2
H17B H 0.7238 0.1394 0.2685 0.045 Uiso 0.31 1 calc PR E 2
C15B C 0.9070(8) 0.1696(7) 0.2139(3) 0.041(2) Uani 0.31 1 d P E 2
C16B C 1.070(2) 0.151(3) 0.1808(8) 0.098(10) Uani 0.31 1 d P E 2
H16D H 1.0243 0.1230 0.1565 0.146 Uiso 0.31 1 calc PR E 2
H16E H 1.1426 0.1187 0.1871 0.146 Uiso 0.31 1 calc PR E 2
H16F H 1.0818 0.2171 0.1762 0.146 Uiso 0.31 1 calc PR E 2
C19 C 0.2632(3) 0.2885(2) 0.13017(10) 0.0526(8) Uani 1 1 d . . .
C20 C 0.1573(3) 0.3243(2) 0.10915(11) 0.0625(10) Uani 1 1 d . F .
C21 C 0.0701(3) 0.3652(3) 0.12729(12) 0.0741(12) Uani 1 1 d . . .
O3A O -0.1930(4) 0.4687(4) 0.18035(14) 0.0646(13) Uani 0.611(5) 1 d P F 1
C22A C 0.0857(5) 0.4059(6) 0.1664(3) 0.061(2) Uani 0.611(5) 1 d P F 1
H22A H 0.1597 0.4072 0.1818 0.073 Uiso 0.611(5) 1 calc PR F 1
C23A C 0.0037(6) 0.4436(7) 0.1840(3) 0.076(3) Uani 0.611(5) 1 d P F 1
H23A H 0.0236 0.4747 0.2091 0.091 Uiso 0.611(5) 1 calc PR F 1
C24A C -0.1059(5) 0.4360(5) 0.1652(2) 0.0503(16) Uani 0.611(5) 1 d P F 1
C25A C -0.1650(5) 0.5209(5) 0.21654(17) 0.0696(19) Uani 0.611(5) 1 d P F 1
H25A H -0.1228 0.4813 0.2379 0.084 Uiso 0.611(5) 1 calc PR F 1
H25B H -0.2332 0.5426 0.2242 0.084 Uiso 0.611(5) 1 calc PR F 1
H25C H -0.1196 0.5750 0.2125 0.084 Uiso 0.611(5) 1 calc PR F 1
O3B O -0.1458(6) 0.5194(5) 0.1717(2) 0.060(2) Uani 0.389(5) 1 d P F 2
C22B C 0.1204(10) 0.4353(10) 0.1558(4) 0.061(2) Uani 0.389(5) 1 d P F 2
H22B H 0.1977 0.4486 0.1629 0.073 Uiso 0.389(5) 1 calc PR F 2
C23B C 0.0404(10) 0.4797(11) 0.1712(4) 0.076(3) Uani 0.389(5) 1 d P F 2
H23B H 0.0627 0.5174 0.1944 0.091 Uiso 0.389(5) 1 calc PR F 2
C24B C -0.0734(9) 0.4721(7) 0.1540(3) 0.047(2) Uani 0.389(5) 1 d P F 2
C25B C -0.2597(8) 0.5157(7) 0.1535(3) 0.066(3) Uani 0.389(5) 1 d P F 2
H25D H -0.2707 0.5383 0.1259 0.079 Uiso 0.389(5) 1 calc PR F 2
H25E H -0.3017 0.5552 0.1686 0.079 Uiso 0.389(5) 1 calc PR F 2
H25F H -0.2861 0.4511 0.1536 0.079 Uiso 0.389(5) 1 calc PR F 2
C26 C -0.1236(3) 0.4008(3) 0.12528(11) 0.0808(13) Uani 1 1 d . . .
H26 H -0.1964 0.4053 0.1090 0.097 Uiso 1 1 calc R F 1
C27 C -0.0418(3) 0.3606(2) 0.10873(11) 0.0673(11) Uani 1 1 d . F .
H27 H -0.0626 0.3288 0.0838 0.081 Uiso 1 1 calc R . .
C28 C 0.1576(3) 0.3147(2) 0.06894(11) 0.0631(10) Uani 1 1 d . . .
H28 H 0.0986 0.3313 0.0473 0.076 Uiso 1 1 calc R F .
C29 C 0.2609(3) 0.2759(2) 0.06545(10) 0.0546(8) Uani 1 1 d . C .
C37 C 0.6624(3) 0.1313(2) 0.09171(10) 0.0493(8) Uani 1 1 d . G .
C38 C 0.7294(3) 0.0472(2) 0.09877(11) 0.0563(9) Uani 1 1 d . . .
C39 C 0.8307(3) 0.0270(2) 0.08461(10) 0.0522(8) Uani 1 1 d . G .
C40 C 0.8986(3) 0.0961(2) 0.07372(10) 0.0531(8) Uani 1 1 d . . .
H40 H 0.8769 0.1597 0.0747 0.064 Uiso 1 1 calc R G .
C41 C 0.9960(3) 0.0758(2) 0.06157(9) 0.0504(8) Uani 1 1 d . G .
H41 H 1.0399 0.1246 0.0541 0.060 Uiso 1 1 calc R . .
C42 C 1.0284(3) -0.0149(2) 0.06042(13) 0.0648(10) Uani 1 1 d . . .
C43 C 1.1896(3) 0.0270(3) 0.03553(17) 0.0976(17) Uani 1 1 d . . .
H43A H 1.1432 0.0630 0.0138 0.146 Uiso 1 1 calc R G .
H43B H 1.2505 -0.0026 0.0257 0.146 Uiso 1 1 calc R . .
H43C H 1.2204 0.0689 0.0578 0.146 Uiso 1 1 calc R . .
C44 C 0.9627(3) -0.0855(3) 0.07147(16) 0.0883(15) Uani 1 1 d . G .
H44 H 0.9854 -0.1488 0.0709 0.106 Uiso 1 1 calc R . .
C45 C 0.8657(3) -0.0643(2) 0.08316(13) 0.0696(11) Uani 1 1 d . . .
H45 H 0.8218 -0.1133 0.0904 0.084 Uiso 1 1 calc R G .
C46A C 0.6740(5) -0.0124(4) 0.11851(16) 0.0422(13) Uani 0.71 1 d P G 1
H46A H 0.6955 -0.0745 0.1266 0.051 Uiso 0.71 1 calc PR G 1
C47A C 0.5795(5) 0.0344(4) 0.12468(16) 0.0426(12) Uani 0.71 1 d P G 1
O6A O 0.2442(3) -0.0909(3) 0.20163(11) 0.0714(10) Uani 0.71 1 d P G 1
C48A C 0.4943(4) 0.0004(3) 0.14511(15) 0.0486(11) Uani 0.71 1 d P G 1
C49A C 0.3826(4) 0.0290(3) 0.13324(16) 0.0568(13) Uani 0.71 1 d P G 1
H49A H 0.3623 0.0714 0.1115 0.068 Uiso 0.71 1 calc PR G 1
C50A C 0.3025(4) -0.0031(3) 0.15246(15) 0.0611(14) Uani 0.71 1 d P G 1
H50A H 0.2276 0.0170 0.1438 0.073 Uiso 0.71 1 calc PR G 1
C51A C 0.3300(4) -0.0642(4) 0.18433(14) 0.0581(13) Uani 0.71 1 d P G 1
C52A C 0.2700(5) -0.1546(4) 0.23461(16) 0.0796(17) Uani 0.71 1 d P G 1
H52A H 0.3020 -0.2118 0.2260 0.119 Uiso 0.71 1 calc PR G 1
H52B H 0.2019 -0.1699 0.2439 0.119 Uiso 0.71 1 calc PR G 1
H52C H 0.3238 -0.1256 0.2566 0.119 Uiso 0.71 1 calc PR G 1
C53A C 0.4388(4) -0.0953(3) 0.19628(14) 0.0574(12) Uani 0.71 1 d P G 1
H53A H 0.4580 -0.1381 0.2179 0.069 Uiso 0.71 1 calc PR G 1
C54A C 0.5197(4) -0.0635(3) 0.17647(13) 0.0513(11) Uani 0.71 1 d P G 1
H54A H 0.5938 -0.0859 0.1845 0.062 Uiso 0.71 1 calc PR G 1
O6B O 0.3393(6) -0.0573(5) 0.2517(2) 0.0478(17) Uani 0.29 1 d P G 2
C48B C 0.5270(8) 0.0245(6) 0.1692(3) 0.0309(19) Uani 0.29 1 d P G 2
C49B C 0.4138(8) 0.0429(6) 0.1614(3) 0.034(2) Uani 0.29 1 d P G 2
H49B H 0.3807 0.0744 0.1373 0.041 Uiso 0.29 1 calc PR G 2
C50B C 0.3473(8) 0.0169(7) 0.1877(3) 0.039(2) Uani 0.29 1 d P G 2
H50B H 0.2699 0.0300 0.1818 0.046 Uiso 0.29 1 calc PR G 2
C51B C 0.3973(8) -0.0292(6) 0.2232(3) 0.038(2) Uani 0.29 1 d P G 2
C53B C 0.5094(8) -0.0473(6) 0.2318(3) 0.037(2) Uani 0.29 1 d P G 2
H53B H 0.5425 -0.0780 0.2561 0.044 Uiso 0.29 1 calc PR G 2
C54B C 0.5736(8) -0.0213(6) 0.2055(3) 0.0336(19) Uani 0.29 1 d P G 2
H54B H 0.6511 -0.0343 0.2117 0.040 Uiso 0.29 1 calc PR G 2
C46B C 0.6955(11) 0.0096(9) 0.1360(4) 0.037(3) Uani 0.29 1 d P G 2
H46B H 0.7334 -0.0385 0.1526 0.045 Uiso 0.29 1 calc PR G 2
C47B C 0.5984(10) 0.0568(8) 0.1425(4) 0.033(2) Uani 0.29 1 d P G 2
C52B C 0.2238(9) -0.0450(8) 0.2437(4) 0.054(3) Uani 0.29 1 d P G 2
H52D H 0.2067 0.0211 0.2470 0.081 Uiso 0.29 1 calc PR G 2
H52E H 0.1919 -0.0829 0.2624 0.081 Uiso 0.29 1 calc PR G 2
H52F H 0.1919 -0.0645 0.2161 0.081 Uiso 0.29 1 calc PR G 2
C55 C 0.6385(3) 0.2872(2) 0.06776(9) 0.0445(7) Uani 1 1 d . G .
C56 C 0.6622(2) 0.3596(2) 0.04123(8) 0.0440(7) Uani 1 1 d . . .
C57 C 0.7402(2) 0.3530(2) 0.01420(9) 0.0475(7) Uani 1 1 d . G .
C58 C 0.7753(3) 0.2687(2) 0.00084(10) 0.0568(9) Uani 1 1 d . . .
H58 H 0.7457 0.2120 0.0087 0.068 Uiso 1 1 calc R G .
C59 C 0.8515(3) 0.2650(3) -0.02337(11) 0.0639(9) Uani 1 1 d . G .
H59 H 0.8743 0.2061 -0.0316 0.077 Uiso 1 1 calc R . .
C60 C 0.8948(3) 0.3451(3) -0.03573(14) 0.0728(11) Uani 1 1 d . . .
C61 C 1.0040(5) 0.4161(5) -0.0780(3) 0.167(3) Uani 1 1 d . . .
H61A H 0.9427 0.4404 -0.0986 0.250 Uiso 1 1 calc R G .
H61B H 1.0672 0.4009 -0.0902 0.250 Uiso 1 1 calc R . .
H61C H 1.0266 0.4635 -0.0571 0.250 Uiso 1 1 calc R . .
C62 C 0.8606(3) 0.4293(3) -0.02350(17) 0.0962(17) Uani 1 1 d . G .
H62 H 0.8895 0.4858 -0.0318 0.115 Uiso 1 1 calc R . .
C63 C 0.7843(3) 0.4323(2) 0.00081(14) 0.0756(12) Uani 1 1 d . . .
H63 H 0.7612 0.4915 0.0086 0.091 Uiso 1 1 calc R G .
C64 C 0.6035(3) 0.4365(2) 0.04905(9) 0.0491(8) Uani 1 1 d . G .
H64 H 0.6004 0.4953 0.0359 0.059 Uiso 1 1 calc R . .
C65 C 0.5486(3) 0.4129(2) 0.08009(9) 0.0492(8) Uani 1 1 d . G .
C66 C 0.4857(3) 0.4751(2) 0.10055(10) 0.0587(9) Uani 1 1 d DU . .
C67 C 0.4767(4) 0.4583(3) 0.14015(13) 0.0812(12) Uani 1 1 d U G .
H67 H 0.5119 0.4052 0.1541 0.097 Uiso 1 1 calc R . .
C68 C 0.4172(5) 0.5185(3) 0.15894(14) 0.0993(14) Uani 1 1 d DU . .
H68 H 0.4033 0.5058 0.1848 0.119 Uiso 1 1 calc R G 1
C70A C 0.2747(8) 0.7533(9) 0.1382(2) 0.107(4) Uani 0.591(11) 1 d PU G 1
H70A H 0.3376 0.7891 0.1326 0.160 Uiso 0.591(11) 1 calc PR G 1
H70B H 0.2392 0.7887 0.1566 0.160 Uiso 0.591(11) 1 calc PR G 1
H70C H 0.2206 0.7421 0.1130 0.160 Uiso 0.591(11) 1 calc PR G 1
O8A O 0.3132(4) 0.6666(5) 0.15581(15) 0.0659(16) Uani 0.591(11) 1 d PU G 1
C69A C 0.3757(6) 0.6052(6) 0.1361(2) 0.0604(19) Uani 0.591(11) 1 d PDU G 1
C71A C 0.3928(6) 0.6246(8) 0.0989(2) 0.070(2) Uani 0.591(11) 1 d PDU G 1
H71A H 0.3656 0.6815 0.0861 0.084 Uiso 0.591(11) 1 calc PR G 1
C72A C 0.4495(7) 0.5623(7) 0.0795(2) 0.055(2) Uani 0.591(11) 1 d PU G 1
H72A H 0.4642 0.5756 0.0539 0.067 Uiso 0.591(11) 1 calc PR G 1
O8B O 0.2914(8) 0.6156(8) 0.1721(3) 0.089(4) Uani 0.409(11) 1 d PU G 2
C69B C 0.3449(9) 0.5786(10) 0.1440(5) 0.092(4) Uani 0.409(11) 1 d PDU G 2
C70B C 0.2139(15) 0.6827(13) 0.1529(6) 0.138(9) Uani 0.409(11) 1 d PU G 2
H70D H 0.2537 0.7383 0.1467 0.207 Uiso 0.409(11) 1 calc PR G 2
H70E H 0.1644 0.7001 0.1708 0.207 Uiso 0.409(11) 1 calc PR G 2
H70F H 0.1700 0.6563 0.1281 0.207 Uiso 0.409(11) 1 calc PR G 2
C71B C 0.3457(11) 0.5951(10) 0.1047(4) 0.093(4) Uani 0.409(11) 1 d PDU G 2
H71B H 0.3027 0.6442 0.0904 0.112 Uiso 0.409(11) 1 calc PR G 2
C72B C 0.4093(12) 0.5394(10) 0.0867(4) 0.068(4) Uani 0.409(11) 1 d PU G 2
H72B H 0.3969 0.5481 0.0585 0.082 Uiso 0.409(11) 1 calc PR G 2

loop_
_atom_site_aniso_label
_atom_site_aniso_U_11
_atom_site_aniso_U_22
_atom_site_aniso_U_33
_atom_site_aniso_U_23
_atom_site_aniso_U_13
_atom_site_aniso_U_12
Co 0.0607(3) 0.0465(3) 0.0453(3) 0.0149(2) 0.0069(2) 0.0142(2)
O2 0.0554(15) 0.122(2) 0.0791(19) -0.0101(17) 0.0325(14) 0.0010(15)
C30 0.080(2) 0.0379(18) 0.0503(19) 0.0078(14) 0.0040(17) -0.0140(16)
C31 0.061(2) 0.078(3) 0.0479(19) -0.0042(17) 0.0111(16) -0.0239(19)
C32 0.066(2) 0.159(5) 0.055(2) -0.027(3) 0.0205(19) -0.049(3)
C36 0.149(4) 0.050(2) 0.054(2) 0.0137(18) -0.007(2) -0.012(2)
O4A 0.081(7) 0.085(8) 0.036(4) 0.007(4) 0.016(4) 0.017(6)
C34A 0.074(7) 0.089(10) 0.048(6) -0.008(6) 0.022(5) 0.006(7)
C33A 0.110(8) 0.131(11) 0.032(6) -0.026(6) 0.018(5) -0.105(7)
C35A 0.173(8) 0.100(4) 0.054(3) 0.017(3) 0.006(3) -0.060(5)
O4B 0.090(4) 0.088(5) 0.062(3) -0.024(3) 0.037(3) -0.013(3)
C33B 0.125(6) 0.123(8) 0.055(5) -0.035(4) 0.033(4) -0.100(6)
C34B 0.073(5) 0.153(12) 0.076(5) -0.066(6) 0.029(5) -0.024(6)
C35B 0.173(8) 0.100(4) 0.054(3) 0.017(3) 0.006(3) -0.060(5)
O5 0.0634(17) 0.0539(16) 0.202(4) 0.0304(19) 0.068(2) 0.0030(13)
O7 0.0653(18) 0.097(2) 0.162(3) 0.014(2) 0.057(2) -0.0074(16)
N1 0.0552(16) 0.0733(19) 0.0538(16) 0.0252(14) 0.0129(13) 0.0285(14)
N2 0.0530(15) 0.0422(15) 0.0556(16) -0.0061(12) 0.0011(12) 0.0146(12)
N3 0.0631(17) 0.0358(14) 0.0487(15) 0.0045(11) 0.0009(13) 0.0080(12)
N4 0.0597(17) 0.0436(16) 0.0769(19) 0.0256(14) 0.0243(15) 0.0105(13)
N5 0.0519(15) 0.0347(13) 0.0467(14) 0.0099(11) -0.0006(11) -0.0023(11)
N6 0.0571(15) 0.0412(14) 0.0379(13) 0.0037(11) -0.0067(11) 0.0027(12)
C1 0.0495(18) 0.0446(18) 0.0494(18) 0.0075(14) 0.0078(14) 0.0164(14)
C2 0.0525(18) 0.0451(17) 0.0507(18) 0.0090(14) 0.0129(14) 0.0117(14)
C3 0.0440(16) 0.0378(16) 0.0502(17) -0.0048(13) 0.0086(13) 0.0016(12)
C4 0.052(2) 0.189(5) 0.047(2) -0.036(3) -0.0019(17) 0.025(3)
C5 0.048(2) 0.230(7) 0.058(3) -0.034(3) 0.0022(19) 0.031(3)
C6 0.0464(19) 0.073(2) 0.064(2) -0.0166(18) 0.0179(16) -0.0090(16)
C7A 0.054(3) 0.129(9) 0.091(4) 0.009(6) 0.039(3) 0.002(5)
C7B 0.054(3) 0.129(9) 0.091(4) 0.009(6) 0.039(3) 0.002(5)
C8 0.057(2) 0.109(3) 0.064(2) 0.039(2) 0.0241(19) 0.015(2)
C9 0.053(2) 0.135(4) 0.068(2) 0.052(3) 0.0243(19) 0.030(2)
C10 0.059(2) 0.102(3) 0.055(2) 0.039(2) 0.0207(17) 0.037(2)
C11 0.062(2) 0.115(3) 0.059(2) 0.044(2) 0.0216(18) 0.043(2)
O1A 0.056(2) 0.078(3) 0.062(2) 0.009(2) 0.0112(18) 0.025(2)
C12A 0.053(3) 0.050(3) 0.028(2) -0.001(2) 0.002(2) 0.018(2)
C13A 0.055(5) 0.054(5) 0.032(3) 0.001(4) 0.000(3) 0.015(4)
C14A 0.063(5) 0.055(5) 0.044(3) 0.002(4) 0.014(3) 0.006(4)
C15A 0.053(3) 0.057(3) 0.042(3) 0.001(2) 0.006(2) 0.019(2)
C16A 0.057(6) 0.137(9) 0.095(7) 0.029(7) 0.039(6) 0.037(7)
C17A 0.060(3) 0.054(3) 0.046(3) 0.006(2) -0.002(2) 0.022(2)
C18A 0.056(3) 0.051(3) 0.037(2) 0.003(2) 0.000(2) 0.013(2)
O1B 0.036(4) 0.066(5) 0.051(4) -0.001(4) 0.012(3) 0.009(3)
C12B 0.038(5) 0.032(5) 0.031(5) -0.001(4) 0.007(4) -0.001(4)
C13B 0.041(6) 0.050(11) 0.035(7) -0.007(8) 0.008(5) -0.018(8)
C14B 0.025(5) 0.050(9) 0.040(7) 0.014(8) 0.004(4) -0.009(7)
C18B 0.038(5) 0.041(5) 0.040(5) 0.012(4) 0.002(4) 0.008(4)
C17B 0.042(5) 0.039(5) 0.032(4) 0.009(4) 0.011(4) 0.006(4)
C15B 0.037(5) 0.040(5) 0.047(6) -0.008(5) 0.011(4) 0.004(4)
C16B 0.040(9) 0.22(3) 0.039(8) -0.004(12) 0.016(6) -0.050(12)
C19 0.0594(19) 0.0389(17) 0.0532(19) -0.0061(14) -0.0018(15) 0.0150(14)
C20 0.063(2) 0.0422(18) 0.069(2) -0.0159(16) -0.0164(17) 0.0166(16)
C21 0.067(2) 0.062(2) 0.075(2) -0.0321(19) -0.0267(19) 0.0321(18)
O3A 0.046(3) 0.087(4) 0.060(3) -0.019(2) 0.009(2) 0.016(2)
C22A 0.027(4) 0.074(6) 0.076(5) -0.038(4) -0.004(3) 0.007(3)
C23A 0.038(5) 0.105(7) 0.076(6) -0.055(5) -0.010(3) 0.017(4)
C24A 0.037(3) 0.056(4) 0.057(4) -0.011(3) 0.006(3) 0.004(3)
C25A 0.072(4) 0.083(5) 0.053(3) -0.018(3) 0.011(3) 0.032(3)
O3B 0.054(4) 0.064(5) 0.061(4) -0.013(3) 0.008(3) 0.025(3)
C22B 0.027(4) 0.074(6) 0.076(5) -0.038(4) -0.004(3) 0.007(3)
C23B 0.038(5) 0.105(7) 0.076(6) -0.055(5) -0.010(3) 0.017(4)
C24B 0.051(6) 0.041(6) 0.048(5) -0.005(4) 0.006(4) 0.010(4)
C25B 0.056(6) 0.067(6) 0.073(6) -0.004(5) 0.009(5) 0.014(5)
C26 0.071(2) 0.081(3) 0.071(2) -0.033(2) -0.0287(19) 0.040(2)
C27 0.072(2) 0.056(2) 0.058(2) -0.0203(17) -0.0230(17) 0.0247(18)
C28 0.076(2) 0.0377(18) 0.062(2) -0.0049(15) -0.0172(18) 0.0153(16)
C29 0.075(2) 0.0292(15) 0.0515(19) 0.0061(13) -0.0042(16) 0.0043(15)
C37 0.0541(18) 0.0374(17) 0.0560(19) 0.0164(14) 0.0109(15) 0.0031(14)
C38 0.0511(19) 0.0439(18) 0.076(2) 0.0245(16) 0.0183(17) 0.0063(14)
C39 0.0447(17) 0.0451(18) 0.066(2) 0.0227(15) 0.0099(15) 0.0014(14)
C40 0.0559(19) 0.0425(18) 0.062(2) 0.0147(15) 0.0157(16) -0.0014(14)
C41 0.0469(17) 0.0461(18) 0.0557(19) 0.0145(14) 0.0053(14) -0.0096(14)
C42 0.0424(18) 0.051(2) 0.104(3) 0.0204(19) 0.0220(18) 0.0003(15)
C43 0.057(2) 0.070(3) 0.179(5) 0.034(3) 0.056(3) -0.006(2)
C44 0.061(2) 0.042(2) 0.173(5) 0.029(2) 0.051(3) 0.0069(17)
C45 0.050(2) 0.0421(19) 0.122(3) 0.031(2) 0.030(2) 0.0040(15)
C46A 0.056(3) 0.029(3) 0.043(3) 0.005(2) 0.014(3) 0.001(2)
C47A 0.061(3) 0.033(3) 0.036(3) 0.003(2) 0.015(3) 0.005(2)
O6A 0.082(2) 0.077(2) 0.066(2) 0.0277(19) 0.0391(19) 0.015(2)
C48A 0.067(3) 0.040(2) 0.043(3) 0.008(2) 0.022(2) 0.012(2)
C49A 0.074(3) 0.052(3) 0.051(3) 0.021(2) 0.028(3) 0.024(2)
C50A 0.073(3) 0.058(3) 0.062(3) 0.024(2) 0.036(3) 0.027(3)
C51A 0.073(3) 0.056(3) 0.054(3) 0.015(2) 0.035(3) 0.014(3)
C52A 0.097(4) 0.088(4) 0.059(3) 0.028(3) 0.028(3) -0.001(3)
C53A 0.077(3) 0.053(3) 0.045(2) 0.018(2) 0.020(2) 0.009(2)
C54A 0.067(3) 0.043(3) 0.045(2) 0.014(2) 0.015(2) 0.011(2)
O6B 0.047(4) 0.051(4) 0.051(4) 0.016(3) 0.023(3) 0.008(3)
C48B 0.044(5) 0.025(5) 0.028(5) -0.004(4) 0.015(4) -0.003(4)
C49B 0.040(5) 0.034(5) 0.030(5) 0.009(4) 0.009(4) -0.003(4)
C50B 0.037(5) 0.037(6) 0.043(6) -0.001(4) 0.012(4) 0.004(4)
C51B 0.047(6) 0.032(5) 0.041(5) 0.003(4) 0.019(4) 0.005(4)
C53B 0.050(6) 0.030(5) 0.032(5) 0.007(4) 0.012(4) 0.007(4)
C54B 0.040(5) 0.028(5) 0.033(5) 0.002(4) 0.006(4) 0.000(4)
C46B 0.038(6) 0.030(7) 0.041(8) 0.001(5) 0.004(6) 0.004(5)
C47B 0.038(6) 0.025(6) 0.035(7) -0.005(5) 0.009(5) -0.002(4)
C52B 0.056(7) 0.056(7) 0.060(7) 0.011(5) 0.032(6) -0.003(5)
C55 0.0526(17) 0.0360(16) 0.0376(15) 0.0071(12) -0.0068(13) -0.0017(13)
C56 0.0486(17) 0.0341(15) 0.0414(16) 0.0073(12) -0.0084(13) -0.0057(13)
C57 0.0453(17) 0.0371(16) 0.0506(18) 0.0120(13) -0.0111(14) -0.0056(13)
C58 0.079(2) 0.0438(18) 0.0452(18) 0.0012(14) 0.0079(17) -0.0158(17)
C59 0.070(2) 0.053(2) 0.065(2) -0.0042(17) 0.0053(19) -0.0076(18)
C60 0.0412(19) 0.065(3) 0.113(3) 0.016(2) 0.018(2) -0.0046(17)
C61 0.125(5) 0.133(5) 0.285(10) 0.044(6) 0.140(6) -0.022(4)
C62 0.062(2) 0.055(2) 0.186(5) 0.037(3) 0.058(3) 0.000(2)
C63 0.051(2) 0.0388(19) 0.141(4) 0.023(2) 0.029(2) 0.0029(15)
C64 0.0564(19) 0.0324(16) 0.0501(18) 0.0104(13) -0.0076(14) -0.0018(13)
C65 0.0558(19) 0.0385(17) 0.0434(17) 0.0013(13) -0.0119(14) -0.0005(14)
C66 0.058(2) 0.054(2) 0.0548(19) -0.0156(16) -0.0089(15) 0.0009(16)
C67 0.126(4) 0.050(2) 0.069(2) -0.0222(18) 0.023(2) -0.015(2)
C68 0.124(4) 0.092(3) 0.086(3) -0.052(2) 0.031(3) -0.028(3)
C70A 0.083(6) 0.177(10) 0.064(5) 0.023(5) 0.026(4) 0.080(7)
O8A 0.065(3) 0.090(4) 0.048(3) -0.021(3) 0.025(2) -0.022(3)
C69A 0.024(4) 0.095(5) 0.065(4) -0.026(3) 0.013(3) -0.022(3)
C71A 0.032(4) 0.123(7) 0.053(3) 0.000(4) 0.006(3) 0.031(4)
C72A 0.038(4) 0.083(5) 0.048(3) 0.015(3) 0.013(3) 0.022(4)
O8B 0.077(5) 0.086(7) 0.093(6) -0.050(5) -0.010(4) 0.020(5)
C69B 0.021(5) 0.131(9) 0.120(7) -0.089(7) 0.007(5) -0.023(5)
C70B 0.115(12) 0.136(14) 0.136(14) -0.065(11) -0.034(10) 0.070(10)
C71B 0.047(7) 0.104(9) 0.104(6) -0.070(6) -0.038(6) 0.034(6)
C72B 0.062(8) 0.073(8) 0.057(6) -0.019(5) -0.016(5) 0.020(6)

loop_
_atom_type_symbol
_atom_type_description
_atom_type_scat_dispersion_real
_atom_type_scat_dispersion_imag
_atom_type_scat_source
C C 0.0181 0.0091 'International Tables Vol C Tables 4.2.6.8 and 6.1.1.4'
H H 0.0000 0.0000 'International Tables Vol C Tables 4.2.6.8 and 6.1.1.4'
Co Co -2.3653 3.6143 'International Tables Vol C Tables 4.2.6.8 and 6.1.1.4'
N N 0.0311 0.0180 'International Tables Vol C Tables 4.2.6.8 and 6.1.1.4'
O O 0.0492 0.0322 'International Tables Vol C Tables 4.2.6.8 and 6.1.1.4'

loop_
_geom_angle_atom_site_label_1
_geom_angle_atom_site_label_2
_geom_angle_atom_site_label_3
_geom_angle
_geom_angle_publ_flag
N6 Co N1 128.69(12) y
N6 Co N3 108.07(10) y
N1 Co N3 94.72(11) y
N6 Co N4 94.49(11) y
N1 Co N4 106.56(11) y
N3 Co N4 128.24(12) y
C6 O2 C7B 122.6(8) y
C6 O2 C7A 112.4(4) y
C31 C30 C36 117.2(4) y
C31 C30 C29 121.8(3) y
C36 C30 C29 121.0(4) y
C32 C31 C30 121.8(4) y
C32 C31 H31 119.1 y
C30 C31 H31 119.1 y
C33A C32 C31 120.9(9) y
C31 C32 C33B 116.6(7) y
C33A C32 H32 119.6 y
C31 C32 H32 119.6 y
C33B C32 H32 121.4 y
C35B C36 C35A 5(4) y
C35B C36 C30 123.5(7) y
C35A C36 C30 119.4(9) y
C35B C36 H36 116.1 y
C35A C36 H36 120.3 y
C30 C36 H36 120.3 y
C34A O4A C33A 129.3(9) y
C32 C33A C35A 115.2(15) y
C32 C33A O4A 108.0(13) y
C35A C33A O4A 133.4(14) y
C36 C35A C33A 121.8(18) y
C36 C35A H35A 119.1 y
C33A C35A H35A 119.1 y
C33B O4B C34B 109.0(9) y
O4B C33B C35B 106.0(11) y
O4B C33B C32 131.5(11) y
C35B C33B C32 120.1(10) y
O4B C34B H34D 109.5 y
O4B C34B H34E 109.5 y
H34D C34B H34E 109.5 y
O4B C34B H34F 109.5 y
H34D C34B H34F 109.5 y
H34E C34B H34F 109.5 y
C36 C35B C33B 118.0(12) y
C36 C35B H35B 121.0 y
C33B C35B H35B 121.0 y
C42 O5 C43 117.2(3) y
C60 O7 C61 117.1(4) y
C11 N1 C1 106.4(3) y
C11 N1 Co 130.1(2) y
C1 N1 Co 121.8(2) y
C1 N2 C19 127.2(3) y
C29 N3 C19 106.5(3) y
C29 N3 Co 131.9(2) y
C19 N3 Co 119.8(2) y
C47A N4 C37 104.1(3) y
C37 N4 C47B 109.9(5) y
C47A N4 Co 134.0(3) y
C37 N4 Co 120.9(2) y
C47B N4 Co 117.0(5) y
C37 N5 C55 126.9(3) y
C65 N6 C55 106.0(3) y
C65 N6 Co 131.3(2) y
C55 N6 Co 120.53(19) y
N2 C1 N1 126.4(3) y
N2 C1 C2 124.0(3) y
N1 C1 C2 109.6(3) y
C10 C2 C1 104.6(3) y
C10 C2 C3 126.4(3) y
C1 C2 C3 129.0(3) y
C4 C3 C9 115.7(3) y
C4 C3 C2 123.1(3) y
C9 C3 C2 121.1(3) y
C3 C4 C5 122.3(4) y
C3 C4 H4 118.8 y
C5 C4 H4 118.8 y
C4 C5 C6 120.2(4) y
C4 C5 H5 119.9 y
C6 C5 H5 119.9 y
C8 C6 O2 116.8(3) y
C8 C6 C5 118.2(3) y
O2 C6 C5 124.9(3) y
O2 C7A H7A 109.5 y
O2 C7A H7B 109.5 y
O2 C7A H7C 109.5 y
O2 C7B H7D 109.5 y
O2 C7B H7E 109.5 y
H7D C7B H7E 109.5 y
O2 C7B H7F 109.5 y
H7D C7B H7F 109.5 y
H7E C7B H7F 109.5 y
C6 C8 C9 120.3(4) y
C6 C8 H8 119.9 y
C9 C8 H8 119.9 y
C3 C9 C8 123.1(3) y
C3 C9 H9 118.5 y
C8 C9 H9 118.5 y
C2 C10 C11 109.1(3) y
C2 C10 H10 125.5 y
C11 C10 H10 125.5 y
N1 C11 C10 110.3(3) y
N1 C11 C12A 122.0(3) y
C10 C11 C12A 127.1(3) y
N1 C11 C12B 124.8(4) y
C10 C11 C12B 118.2(5) y
C15A O1A C16A 114.6(6) y
C13A C12A C18A 118.8(6) y
C13A C12A C11 118.6(6) y
C18A C12A C11 122.3(4) y
C14A C13A C12A 120.2(8) y
C14A C13A H13A 119.9 y
C12A C13A H13A 119.9 y
C13A C14A C15A 120.7(8) y
C13A C14A H14A 119.6 y
C15A C14A H14A 119.6 y
O1A C15A C17A 115.6(4) y
O1A C15A C14A 125.3(6) y
C17A C15A C14A 119.1(6) y
C18A C17A C15A 120.5(4) y
C18A C17A H17A 119.8 y
C15A C17A H17A 119.8 y
C17A C18A C12A 120.6(5) y
C17A C18A H18A 119.7 y
C12A C18A H18A 119.7 y
C15B O1B C16B 123.2(14) y
C17B C12B C13B 115.0(13) y
C17B C12B C11 117.6(7) y
C13B C12B C11 123.1(12) y
C14B C13B C12B 125(2) y
C14B C13B H13B 117.6 y
C12B C13B H13B 117.6 y
C15B C14B C13B 116.9(17) y
C15B C14B H14B 121.5 y
C13B C14B H14B 121.5 y
C17B C18B C15B 120.4(8) y
C17B C18B H18B 119.8 y
C15B C18B H18B 119.8 y
C18B C17B C12B 121.4(8) y
C18B C17B H17B 119.3 y
C12B C17B H17B 119.3 y
C14B C15B O1B 123.6(11) y
C14B C15B C18B 121.5(10) y
O1B C15B C18B 114.8(8) y
O1B C16B H16D 109.5 y
O1B C16B H16E 109.5 y
H16D C16B H16E 109.5 y
O1B C16B H16F 109.5 y
H16D C16B H16F 109.5 y
H16E C16B H16F 109.5 y
N2 C19 N3 127.6(3) y
N2 C19 C20 122.8(3) y
N3 C19 C20 109.5(3) y
C28 C20 C19 105.4(3) y
C28 C20 C21 127.9(3) y
C19 C20 C21 126.6(3) y
C27 C21 C22A 111.6(4) y
C27 C21 C22B 125.6(6) y
C27 C21 C20 122.0(3) y
C22A C21 C20 126.1(4) y
C22B C21 C20 108.3(5) y
C24A O3A C25A 116.3(5) y
C23A C22A C21 126.6(6) y
C23A C22A H22A 116.7 y
C21 C22A H22A 116.7 y
C24A C23A C22A 119.9(7) y
C24A C23A H23A 120.0 y
C22A C23A H23A 120.0 y
O3A C24A C23A 124.6(6) y
O3A C24A C26 120.6(5) y
C23A C24A C26 114.3(6) y
C24B O3B C25B 118.2(7) y
C23B C22B C21 110.0(9) y
C23B C22B H22B 125.0 y
C21 C22B H22B 125.0 y
C22B C23B C24B 122.7(12) y
C22B C23B H23B 118.6 y
C24B C23B H23B 118.6 y
O3B C24B C23B 117.8(9) y
O3B C24B C26 115.0(8) y
C23B C24B C26 125.3(9) y
O3B C25B H25D 109.5 y
O3B C25B H25E 109.5 y
H25D C25B H25E 109.5 y
O3B C25B H25F 109.5 y
H25D C25B H25F 109.5 y
H25E C25B H25F 109.5 y
C27 C26 C24A 124.2(4) y
C27 C26 C24B 108.9(5) y
C24A C26 C24B 32.1(4) n
C27 C26 H26 117.9 y
C24A C26 H26 117.9 y
C24B C26 H26 123.9 y
C26 C27 C21 122.1(3) y
C26 C27 H27 118.9 y
C21 C27 H27 118.9 y
C20 C28 C29 108.3(3) y
C20 C28 H28 125.8 y
C29 C28 H28 125.8 y
N3 C29 C28 110.2(3) y
N3 C29 C30 122.4(3) y
C28 C29 C30 127.3(3) y
N5 C37 N4 126.7(3) y
N5 C37 C38 123.8(3) y
N4 C37 C38 109.6(2) y
C46A C38 C37 106.1(3) y
C46A C38 C39 126.4(4) y
C37 C38 C39 127.3(3) y
C37 C38 C46B 100.7(5) y
C39 C38 C46B 127.8(5) y
C45 C39 C40 116.9(3) y
C45 C39 C38 119.7(3) y
C40 C39 C38 123.3(3) y
C41 C40 C39 122.5(3) y
C41 C40 H40 118.7 y
C39 C40 H40 118.7 y
C42 C41 C40 119.2(3) y
C42 C41 H41 120.4 y
C40 C41 H41 120.4 y
C41 C42 O5 124.5(3) y
C41 C42 C44 119.5(3) y
O5 C42 C44 116.0(3) y
O5 C43 H43A 109.5 y
O5 C43 H43B 109.5 y
H43A C43 H43B 109.5 y
O5 C43 H43C 109.5 y
H43A C43 H43C 109.5 y
H43B C43 H43C 109.5 y
C45 C44 C42 120.6(3) y
C45 C44 H44 119.7 y
C42 C44 H44 119.7 y
C44 C45 C39 121.2(3) y
C44 C45 H45 119.4 y
C39 C45 H45 119.4 y
C38 C46A C47A 107.1(5) y
C38 C46A H46A 126.4 y
C47A C46A H46A 126.4 y
N4 C47A C46A 112.7(5) y
N4 C47A C48A 119.1(4) y
C46A C47A C48A 128.1(5) y
C51A O6A C52A 117.0(4) y
C54A C48A C49A 117.3(4) y
C54A C48A C47A 121.3(4) y
C49A C48A C47A 121.4(4) y
C50A C49A C48A 121.4(4) y
C50A C49A H49A 119.3 y
C48A C49A H49A 119.3 y
C49A C50A C51A 120.4(5) y
C49A C50A H50A 119.8 y
C51A C50A H50A 119.8 y
O6A C51A C50A 115.7(4) y
O6A C51A C53A 124.6(4) y
C50A C51A C53A 119.7(4) y
C51A C53A C54A 119.8(4) y
C51A C53A H53A 120.1 y
C54A C53A H53A 120.1 y
C48A C54A C53A 121.3(4) y
C48A C54A H54A 119.3 y
C53A C54A H54A 119.3 y
C51B O6B C52B 118.7(8) y
C49B C48B C54B 117.5(8) y
C49B C48B C47B 122.1(9) y
C54B C48B C47B 120.3(9) y
C50B C49B C48B 122.1(9) y
C50B C49B H49B 118.9 y
C48B C49B H49B 118.9 y
C49B C50B C51B 118.3(9) y
C49B C50B H50B 120.8 y
C51B C50B H50B 120.8 y
C53B C51B O6B 116.0(8) y
C53B C51B C50B 120.7(8) y
O6B C51B C50B 123.2(8) y
C54B C53B C51B 120.1(9) y
C54B C53B H53B 120.0 y
C51B C53B H53B 120.0 y
C53B C54B C48B 121.3(9) y
C53B C54B H54B 119.4 y
C48B C54B H54B 119.4 y
C47B C46B C38 110.5(10) y
C47B C46B H46B 124.7 y
C38 C46B H46B 124.7 y
C46B C47B N4 104.6(10) y
C46B C47B C48B 125.3(11) y
N4 C47B C48B 128.2(9) y
O6B C52B H52D 109.5 y
O6B C52B H52E 109.5 y
H52D C52B H52E 109.5 y
O6B C52B H52F 109.5 y
H52D C52B H52F 109.5 y
H52E C52B H52F 109.5 y
N5 C55 N6 127.0(3) y
N5 C55 C56 123.3(3) y
N6 C55 C56 109.5(3) y
C64 C56 C55 105.6(3) y
C64 C56 C57 127.9(3) y
C55 C56 C57 126.3(3) y
C63 C57 C58 115.7(3) y
C63 C57 C56 120.8(3) y
C58 C57 C56 123.5(3) y
C59 C58 C57 121.9(3) y
C59 C58 H58 119.0 y
C57 C58 H58 119.0 y
C60 C59 C58 120.8(4) y
C60 C59 H59 119.6 y
C58 C59 H59 119.6 y
C59 C60 C62 118.5(4) y
C59 C60 O7 116.0(4) y
C62 C60 O7 125.5(3) y
O7 C61 H61A 109.5 y
O7 C61 H61B 109.5 y
H61A C61 H61B 109.5 y
O7 C61 H61C 109.5 y
H61A C61 H61C 109.5 y
H61B C61 H61C 109.5 y
C60 C62 C63 120.2(3) y
C60 C62 H62 119.9 y
C63 C62 H62 119.9 y
C57 C63 C62 122.8(4) y
C57 C63 H63 118.6 y
C62 C63 H63 118.6 y
C56 C64 C65 107.9(3) y
C56 C64 H64 126.0 y
C65 C64 H64 126.0 y
N6 C65 C64 110.8(3) y
N6 C65 C66 122.0(3) y
C64 C65 C66 127.0(3) y
C72B C66 C67 105.5(8) y
C72B C66 C65 131.6(7) y
C67 C66 C65 121.2(3) y
C67 C66 C72A 122.8(4) y
C65 C66 C72A 115.2(4) y
C68 C67 C66 120.1(4) y
C68 C67 H67 119.9 y
C66 C67 H67 119.9 y
C69B C68 C67 129.6(8) y
C67 C68 C69A 115.7(5) y
C69B C68 H68 104.7 y
C67 C68 H68 122.1 y
C69A C68 H68 122.1 y
C70A O8A C69A 120.3(5) y
C71A C69A O8A 121.3(7) y
C71A C69A C68 123.5(7) y
O8A C69A C68 115.1(6) y
C69A C71A C72A 120.5(8) y
C69A C71A H71A 119.7 y
C72A C71A H71A 119.7 y
C71A C72A C66 116.6(6) y
C71A C72A H72A 121.7 y
C66 C72A H72A 121.7 y
C69B O8B C70B 108.4(12) y
C68 C69B C71B 111.3(9) y
C68 C69B O8B 112.3(12) y
C71B C69B O8B 136.1(12) y
O8B C70B H70D 109.5 y
O8B C70B H70E 109.5 y
H70D C70B H70E 109.5 y
O8B C70B H70F 109.5 y
H70D C70B H70F 109.5 y
H70E C70B H70F 109.5 y
C72B C71B C69B 118.0(11) y
C72B C71B H71B 121.0 y
C69B C71B H71B 121.0 y
C66 C72B C71B 132.9(12) y
C66 C72B H72B 113.5 y
C71B C72B H72B 113.5 y

loop_
_geom_bond_atom_site_label_1
_geom_bond_atom_site_label_2
_geom_bond_distance
_geom_bond_publ_flag
Co N6 1.974(3) y
Co N1 1.975(3) y
Co N3 1.987(3) y
Co N4 1.992(3) y
O2 C6 1.368(4) y
O2 C7B 1.403(12) y
O2 C7A 1.495(8) y
C30 C31 1.385(5) y
C30 C36 1.396(5) y
C30 C29 1.456(5) y
C31 C32 1.378(5) y
C31 H31 0.9500 y
C32 C33A 1.374(16) y
C32 C33B 1.436(13) y
C32 H32 0.9500 y
C36 C35B 1.334(12) y
C36 C35A 1.387(17) y
C36 H36 0.9500 y
O4A C34A 1.440(15) y
O4A C33A 1.58(2) y
C34A H34A 0.9800 y
C34A H34B 0.9800 y
C34A H34C 0.9800 y
C33A C35A 1.397(19) y
C35A H35A 0.9500 y
O4B C33B 1.332(11) y
O4B C34B 1.429(10) y
C33B C35B 1.372(15) y
C34B H34D 0.9800 y
C34B H34E 0.9800 y
C34B H34F 0.9800 y
C35B H35B 0.9500 y
O5 C42 1.370(4) y
O5 C43 1.433(4) y
O7 C60 1.371(5) y
O7 C61 1.435(6) y
N1 C11 1.340(4) y
N1 C1 1.399(4) y
N2 C1 1.323(4) y
N2 C19 1.328(4) y
N3 C29 1.360(4) y
N3 C19 1.396(4) y
N4 C47A 1.361(6) y
N4 C37 1.392(4) y
N4 C47B 1.430(12) y
N5 C37 1.321(4) y
N5 C55 1.330(4) y
N6 C65 1.358(4) y
N6 C55 1.394(4) y
C1 C2 1.452(4) y
C2 C10 1.364(4) y
C2 C3 1.471(4) y
C3 C4 1.362(5) y
C3 C9 1.365(5) y
C4 C5 1.379(6) y
C4 H4 0.9500 y
C5 C6 1.380(6) y
C5 H5 0.9500 y
C6 C8 1.341(5) y
C7A H7A 0.9800 y
C7A H7B 0.9800 y
C7A H7C 0.9800 y
C7B H7D 0.9800 y
C7B H7E 0.9800 y
C7B H7F 0.9800 y
C8 C9 1.382(5) y
C8 H8 0.9500 y
C9 H9 0.9500 y
C10 C11 1.418(5) y
C10 H10 0.9500 y
C11 C12A 1.470(6) y
C11 C12B 1.562(10) y
O1A C15A 1.368(5) y
O1A C16A 1.410(13) y
C12A C13A 1.391(13) y
C12A C18A 1.395(6) y
C13A C14A 1.385(15) y
C13A H13A 0.9500 y
C14A C15A 1.387(10) y
C14A H14A 0.9500 y
C15A C17A 1.386(7) y
C16A H16A 0.9800 y
C16A H16B 0.9800 y
C16A H16C 0.9800 y
C17A C18A 1.380(6) y
C17A H17A 0.9500 y
C18A H18A 0.9500 y
O1B C15B 1.368(11) y
O1B C16B 1.50(3) y
C12B C17B 1.402(12) y
C12B C13B 1.41(3) y
C13B C14B 1.37(3) y
C13B H13B 0.9500 y
C14B C15B 1.37(2) y
C14B H14B 0.9500 y
C18B C17B 1.363(12) y
C18B C15B 1.390(13) y
C18B H18B 0.9500 y
C17B H17B 0.9500 y
C16B H16D 0.9800 y
C16B H16E 0.9800 y
C16B H16F 0.9800 y
C19 C20 1.442(4) y
C20 C28 1.379(5) y
C20 C21 1.468(5) y
C21 C27 1.389(5) y
C21 C22A 1.430(8) y
C21 C22B 1.442(13) y
O3A C24A 1.366(7) y
O3A C25A 1.422(7) y
C22A C23A 1.388(10) y
C22A H22A 0.9500 y
C23A C24A 1.370(9) y
C23A H23A 0.9500 y
C24A C26 1.424(7) y
C25A H25A 0.9800 y
C25A H25B 0.9800 y
C25A H25C 0.9800 y
O3B C24B 1.357(12) y
O3B C25B 1.408(12) y
C22B C23B 1.365(18) y
C22B H22B 0.9500 y
C23B C24B 1.402(16) y
C23B H23B 0.9500 y
C24B C26 1.458(11) y
C25B H25D 0.9800 y
C25B H25E 0.9800 y
C25B H25F 0.9800 y
C26 C27 1.379(5) y
C26 H26 0.9500 y
C27 H27 0.9500 y
C28 C29 1.414(5) y
C28 H28 0.9500 y
C37 C38 1.449(4) y
C38 C46A 1.356(6) y
C38 C39 1.458(4) y
C38 C46B 1.515(14) y
C39 C45 1.379(5) y
C39 C40 1.395(4) y
C40 C41 1.378(4) y
C40 H40 0.9500 y
C41 C42 1.360(5) y
C41 H41 0.9500 y
C42 C44 1.394(5) y
C43 H43A 0.9800 y
C43 H43B 0.9800 y
C43 H43C 0.9800 y
C44 C45 1.369(5) y
C44 H44 0.9500 y
C45 H45 0.9500 y
C46A C47A 1.396(8) y
C46A H46A 0.9500 y
C47A C48A 1.459(7) y
O6A C51A 1.368(5) y
O6A C52A 1.430(6) y
C48A C54A 1.391(6) y
C48A C49A 1.408(7) y
C49A C50A 1.373(6) y
C49A H49A 0.9500 y
C50A C51A 1.380(6) y
C50A H50A 0.9500 y
C51A C53A 1.387(7) y
C52A H52A 0.9800 y
C52A H52B 0.9800 y
C52A H52C 0.9800 y
C53A C54A 1.392(6) y
C53A H53A 0.9500 y
C54A H54A 0.9500 y
O6B C51B 1.380(11) y
O6B C52B 1.401(13) y
C48B C49B 1.387(13) y
C48B C54B 1.409(13) y
C48B C47B 1.466(15) y
C49B C50B 1.386(13) y
C49B H49B 0.9500 y
C50B C51B 1.400(14) y
C50B H50B 0.9500 y
C51B C53B 1.373(13) y
C53B C54B 1.368(12) y
C53B H53B 0.9500 y
C54B H54B 0.9500 y
C46B C47B 1.429(18) y
C46B H46B 0.9500 y
C52B H52D 0.9800 y
C52B H52E 0.9800 y
C52B H52F 0.9800 y
C55 C56 1.445(4) y
C56 C64 1.373(4) y
C56 C57 1.467(5) y
C57 C63 1.376(4) y
C57 C58 1.389(5) y
C58 C59 1.375(5) y
C58 H58 0.9500 y
C59 C60 1.368(5) y
C59 H59 0.9500 y
C60 C62 1.370(6) y
C61 H61A 0.9800 y
C61 H61B 0.9800 y
C61 H61C 0.9800 y
C62 C63 1.378(6) y
C62 H62 0.9500 y
C63 H63 0.9500 y
C64 C65 1.412(5) y
C64 H64 0.9500 y
C65 C66 1.451(5) y
C66 C72B 1.329(13) y
C66 C67 1.399(5) y
C66 C72A 1.461(10) y
C67 C68 1.373(6) y
C67 H67 0.9500 y
C68 C69B 1.264(12) y
C68 C69A 1.496(9) y
C68 H68 0.9500 y
C70A O8A 1.415(10) y
C70A H70A 0.9800 y
C70A H70B 0.9800 y
C70A H70C 0.9800 y
O8A C69A 1.426(9) y
C69A C71A 1.359(10) y
C71A C72A 1.383(12) y
C71A H71A 0.9500 y
C72A H72A 0.9500 y
O8B C69B 1.377(14) y
O8B C70B 1.411(15) y
C69B C71B 1.36(2) y
C70B H70D 0.9800 y
C70B H70E 0.9800 y
C70B H70F 0.9800 y
C71B C72B 1.351(19) y
C71B H71B 0.9500 y
C72B H72B 0.9500 y

loop_
_geom_torsion_atom_site_label_1
_geom_torsion_atom_site_label_2
_geom_torsion_atom_site_label_3
_geom_torsion_atom_site_label_4
_geom_torsion
_geom_torsion_publ_flag
C36 C30 C31 C32 3.5(5) y
C29 C30 C31 C32 -175.4(3) y
C30 C31 C32 C33A -12.0(12) y
C30 C31 C32 C33B 5.3(8) y
C31 C30 C36 C35B -1(3) y
C29 C30 C36 C35B 178(3) y
C31 C30 C36 C35A -5(4) y
C29 C30 C36 C35A 174(4) y
C31 C32 C33A C35A 20(4) y
C33B C32 C33A C35A -58(5) y
C31 C32 C33A O4A -177.7(8) y
C33B C32 C33A O4A 104(5) y
C34A O4A C33A C32 16(2) y
C34A O4A C33A C35A 173(5) y
C30 C36 C35A C33A 14(9) y
C32 C33A C35A C36 -22(8) y
O4A C33A C35A C36 -178(3) y
C34B O4B C33B C35B 180(2) y
C34B O4B C33B C32 -18.3(16) y
C33A C32 C33B O4B -67(4) y
C31 C32 C33B O4B -177.3(10) y
C33A C32 C33B C35B 93(6) y
C31 C32 C33B C35B -17(3) y
C30 C36 C35B C33B -11(5) y
O4B C33B C35B C36 -176(3) y
C32 C33B C35B C36 20(5) y
N6 Co N1 C11 -80.7(4) y
N3 Co N1 C11 161.6(4) y
N4 Co N1 C11 29.3(4) y
N6 Co N1 C1 116.1(3) y
N3 Co N1 C1 -1.6(3) y
N4 Co N1 C1 -133.8(3) y
N6 Co N3 C29 42.2(3) y
N1 Co N3 C29 175.6(3) y
N4 Co N3 C29 -69.0(3) y
N6 Co N3 C19 -120.2(2) y
N1 Co N3 C19 13.1(2) y
N4 Co N3 C19 128.5(2) y
N6 Co N4 C47A 171.6(4) y
N1 Co N4 C47A 38.9(5) y
N3 Co N4 C47A -71.2(5) y
N6 Co N4 C37 5.0(3) y
N1 Co N4 C37 -127.7(3) y
N3 Co N4 C37 122.2(3) y
N6 Co N4 C47B 143.6(6) y
N1 Co N4 C47B 10.9(6) y
N3 Co N4 C47B -99.2(6) y
N1 Co N6 C65 -73.1(3) y
N3 Co N6 C65 38.7(3) y
N4 Co N6 C65 171.5(3) y
N1 Co N6 C55 126.2(2) y
N3 Co N6 C55 -122.0(2) y
N4 Co N6 C55 10.7(2) y
C19 N2 C1 N1 8.3(5) y
C19 N2 C1 C2 -168.7(3) y
C11 N1 C1 N2 -175.3(4) y
Co N1 C1 N2 -8.6(5) y
C11 N1 C1 C2 2.1(4) y
Co N1 C1 C2 168.8(2) y
N2 C1 C2 C10 174.5(3) y
N1 C1 C2 C10 -3.0(4) y
N2 C1 C2 C3 -7.0(5) y
N1 C1 C2 C3 175.5(3) y
C10 C2 C3 C4 179.4(4) y
C1 C2 C3 C4 1.2(6) y
C10 C2 C3 C9 1.2(6) y
C1 C2 C3 C9 -177.0(4) y
C9 C3 C4 C5 0.3(7) y
C2 C3 C4 C5 -178.0(5) y
C3 C4 C5 C6 -2.9(9) y
C7B O2 C6 C8 -153.8(11) y
C7A O2 C6 C8 167.3(6) y
C7B O2 C6 C5 29.3(12) y
C7A O2 C6 C5 -9.5(7) y
C4 C5 C6 C8 5.4(8) y
C4 C5 C6 O2 -177.8(5) y
O2 C6 C8 C9 177.6(4) y
C5 C6 C8 C9 -5.3(7) y
C4 C3 C9 C8 -0.2(7) y
C2 C3 C9 C8 178.1(4) y
C6 C8 C9 C3 2.9(7) y
C1 C2 C10 C11 2.7(5) y
C3 C2 C10 C11 -175.9(4) y
C1 N1 C11 C10 -0.4(5) y
Co N1 C11 C10 -165.6(3) y
C1 N1 C11 C12A 171.7(5) y
Co N1 C11 C12A 6.5(7) y
C1 N1 C11 C12B -151.1(6) y
Co N1 C11 C12B 43.8(8) y
C2 C10 C11 N1 -1.5(6) y
C2 C10 C11 C12A -173.1(5) y
C2 C10 C11 C12B 151.3(6) y
N1 C11 C12A C13A 42.5(8) y
C10 C11 C12A C13A -146.9(6) y
C12B C11 C12A C13A -63.0(9) y
N1 C11 C12A C18A -144.4(5) y
C10 C11 C12A C18A 26.3(9) y
C12B C11 C12A C18A 110.2(9) y
C18A C12A C13A C14A 0.4(11) y
C11 C12A C13A C14A 173.8(6) y
C12A C13A C14A C15A 0.9(12) y
C16A O1A C15A C17A 179.1(8) y
C16A O1A C15A C14A -0.2(11) y
C13A C14A C15A O1A 178.4(7) y
C13A C14A C15A C17A -0.8(11) y
O1A C15A C17A C18A -179.8(5) y
C14A C15A C17A C18A -0.5(8) y
C15A C17A C18A C12A 1.8(7) y
C13A C12A C18A C17A -1.7(8) y
C11 C12A C18A C17A -174.9(5) y
N1 C11 C12B C17B -169.1(7) y
C10 C11 C12B C17B 42.4(11) y
C12A C11 C12B C17B -73.5(10) y
N1 C11 C12B C13B -13.5(15) y
C10 C11 C12B C13B -162.1(11) y
C12A C11 C12B C13B 82.1(14) y
C17B C12B C13B C14B 4(2) y
C11 C12B C13B C14B -152.4(13) y
C12B C13B C14B C15B -2(2) y
C15B C18B C17B C12B 0.8(15) y
C13B C12B C17B C18B -2.8(15) y
C11 C12B C17B C18B 154.7(9) y
C13B C14B C15B O1B 177.9(12) y
C13B C14B C15B C18B 0.0(19) y
C16B O1B C15B C14B -9(2) y
C16B O1B C15B C18B 168.7(17) y
C17B C18B C15B C14B 0.8(17) y
C17B C18B C15B O1B -177.3(9) y
C1 N2 C19 N3 7.2(6) y
C1 N2 C19 C20 -176.8(3) y
C29 N3 C19 N2 175.3(3) y
Co N3 C19 N2 -18.3(5) y
C29 N3 C19 C20 -1.2(4) y
Co N3 C19 C20 165.3(2) y
N2 C19 C20 C28 -175.3(3) y
N3 C19 C20 C28 1.4(4) y
N2 C19 C20 C21 6.6(6) y
N3 C19 C20 C21 -176.7(3) y
C28 C20 C21 C27 31.0(7) y
C19 C20 C21 C27 -151.4(4) y
C28 C20 C21 C22A -154.9(6) y
C19 C20 C21 C22A 22.7(8) y
C28 C20 C21 C22B -127.5(7) y
C19 C20 C21 C22B 50.2(8) y
C27 C21 C22A C23A -4.5(11) y
C22B C21 C22A C23A 120(2) y
C20 C21 C22A C23A -179.1(7) y
C21 C22A C23A C24A 6.3(14) y
C25A O3A C24A C23A 5.7(11) y
C25A O3A C24A C26 -166.4(6) y
C22A C23A C24A O3A 178.4(8) y
C22A C23A C24A C26 -9.1(12) y
C27 C21 C22B C23B 18.0(16) y
C22A C21 C22B C23B -52.6(13) y
C20 C21 C22B C23B 175.6(10) y
C21 C22B C23B C24B -14(2) y
C25B O3B C24B C23B 176.9(11) y
C25B O3B C24B C26 -17.6(13) y
C22B C23B C24B O3B -179.9(13) y
C22B C23B C24B C26 16(2) y
O3A C24A C26 C27 -175.2(5) y
C23A C24A C26 C27 11.9(10) y
O3A C24A C26 C24B 114.9(13) y
C23A C24A C26 C24B -58.0(10) y
O3B C24B C26 C27 178.1(7) y
C23B C24B C26 C27 -17.7(13) y
O3B C24B C26 C24A -57.2(10) y
C23B C24B C26 C24A 107.1(16) y
C24A C26 C27 C21 -11.3(8) y
C24B C26 C27 C21 20.5(7) y
C22A C21 C27 C26 6.7(7) y
C22B C21 C27 C26 -23.9(10) y
C20 C21 C27 C26 -178.5(4) y
C19 C20 C28 C29 -1.0(4) y
C21 C20 C28 C29 177.1(4) y
C19 N3 C29 C28 0.6(4) y
Co N3 C29 C28 -163.6(2) y
C19 N3 C29 C30 179.5(3) y
Co N3 C29 C30 15.3(4) y
C20 C28 C29 N3 0.3(4) y
C20 C28 C29 C30 -178.5(3) y
C31 C30 C29 N3 19.1(5) y
C36 C30 C29 N3 -159.8(3) y
C31 C30 C29 C28 -162.2(3) y
C36 C30 C29 C28 18.9(5) y
C55 N5 C37 N4 11.2(5) y
C55 N5 C37 C38 -168.6(3) y
C47A N4 C37 N5 173.4(4) y
C47B N4 C37 N5 -157.7(6) y
Co N4 C37 N5 -16.5(5) y
C47A N4 C37 C38 -6.8(4) y
C47B N4 C37 C38 22.1(6) y
Co N4 C37 C38 163.3(2) y
N5 C37 C38 C46A -174.4(4) y
N4 C37 C38 C46A 5.8(4) y
N5 C37 C38 C39 0.7(6) y
N4 C37 C38 C39 -179.1(3) y
N5 C37 C38 C46B 158.9(6) y
N4 C37 C38 C46B -20.9(6) y
C46A C38 C39 C45 13.9(6) y
C37 C38 C39 C45 -160.3(4) y
C46B C38 C39 C45 47.3(8) y
C46A C38 C39 C40 -163.4(4) y
C37 C38 C39 C40 22.4(6) y
C46B C38 C39 C40 -130.0(7) y
C45 C39 C40 C41 0.6(5) y
C38 C39 C40 C41 177.9(3) y
C39 C40 C41 C42 -0.6(5) y
C40 C41 C42 O5 -179.7(4) y
C40 C41 C42 C44 0.0(6) y
C43 O5 C42 C41 -3.4(7) y
C43 O5 C42 C44 176.8(4) y
C41 C42 C44 C45 0.5(7) y
O5 C42 C44 C45 -179.8(4) y
C42 C44 C45 C39 -0.5(7) y
C40 C39 C45 C44 -0.1(6) y
C38 C39 C45 C44 -177.5(4) y
C37 C38 C46A C47A -2.2(5) y
C39 C38 C46A C47A -177.4(4) y
C46B C38 C46A C47A 79.5(14) y
C37 N4 C47A C46A 5.6(6) y
C47B N4 C47A C46A -100.4(15) y
Co N4 C47A C46A -162.6(3) y
C37 N4 C47A C48A -177.2(4) y
C47B N4 C47A C48A 76.8(13) y
Co N4 C47A C48A 14.6(8) y
C38 C46A C47A N4 -2.1(6) y
C38 C46A C47A C48A -179.0(5) y
N4 C47A C48A C54A -146.0(5) y
C46A C47A C48A C54A 30.7(9) y
N4 C47A C48A C49A 35.6(8) y
C46A C47A C48A C49A -147.7(6) y
C54A C48A C49A C50A 1.5(8) y
C47A C48A C49A C50A 180.0(5) y
C48A C49A C50A C51A 0.5(9) y
C52A O6A C51A C50A 179.7(5) y
C52A O6A C51A C53A 0.7(8) y
C49A C50A C51A O6A 179.2(5) y
C49A C50A C51A C53A -1.7(9) y
O6A C51A C53A C54A 179.9(5) y
C50A C51A C53A C54A 1.0(8) y
C49A C48A C54A C53A -2.3(8) y
C47A C48A C54A C53A 179.3(5) y
C51A C53A C54A C48A 1.0(8) y
C54B C48B C49B C50B -0.8(15) y
C47B C48B C49B C50B -176.4(10) y
C48B C49B C50B C51B 0.2(15) y
C52B O6B C51B C53B -176.9(9) y
C52B O6B C51B C50B 4.3(14) y
C49B C50B C51B C53B 0.6(15) y
C49B C50B C51B O6B 179.3(9) y
O6B C51B C53B C54B -179.5(8) y
C50B C51B C53B C54B -0.7(14) y
C51B C53B C54B C48B 0.1(14) y
C49B C48B C54B C53B 0.6(14) y
C47B C48B C54B C53B 176.3(9) y
C46A C38 C46B C47B -91.3(16) y
C37 C38 C46B C47B 13.4(10) y
C39 C38 C46B C47B 171.4(7) y
C38 C46B C47B N4 -1.3(11) y
C38 C46B C47B C48B 164.2(9) y
C47A N4 C47B C46B 70.3(13) y
C37 N4 C47B C46B -12.3(9) y
Co N4 C47B C46B -155.2(7) y
C47A N4 C47B C48B -94.7(17) y
C37 N4 C47B C48B -177.3(9) y
Co N4 C47B C48B 39.8(12) y
C49B C48B C47B C46B -148.8(11) y
C54B C48B C47B C46B 35.7(16) y
C49B C48B C47B N4 13.3(17) y
C54B C48B C47B N4 -162.2(9) y
C37 N5 C55 N6 9.6(5) y
C37 N5 C55 C56 -175.1(3) y
C65 N6 C55 N5 175.1(3) y
Co N6 C55 N5 -19.9(4) y
C65 N6 C55 C56 -0.6(3) y
Co N6 C55 C56 164.39(18) y
N5 C55 C56 C64 -176.6(3) y
N6 C55 C56 C64 -0.7(3) y
N5 C55 C56 C57 -1.1(4) y
N6 C55 C56 C57 174.8(3) y
C64 C56 C57 C63 16.6(5) y
C55 C56 C57 C63 -157.9(3) y
C64 C56 C57 C58 -164.1(3) y
C55 C56 C57 C58 21.4(5) y
C63 C57 C58 C59 1.7(5) y
C56 C57 C58 C59 -177.7(3) y
C57 C58 C59 C60 -0.9(6) y
C58 C59 C60 C62 -0.1(6) y
C58 C59 C60 O7 -178.6(4) y
C61 O7 C60 C59 172.3(5) y
C61 O7 C60 C62 -6.2(7) y
C59 C60 C62 C63 0.2(7) y
O7 C60 C62 C63 178.6(4) y
C58 C57 C63 C62 -1.6(6) y
C56 C57 C63 C62 177.8(4) y
C60 C62 C63 C57 0.7(7) y
C55 C56 C64 C65 1.7(3) y
C57 C56 C64 C65 -173.7(3) y
C55 N6 C65 C64 1.7(3) y
Co N6 C65 C64 -161.1(2) y
C55 N6 C65 C66 -174.5(3) y
Co N6 C65 C66 22.7(4) y
C56 C64 C65 N6 -2.2(3) y
C56 C64 C65 C66 173.8(3) y
N6 C65 C66 C72B -138.7(10) y
C64 C65 C66 C72B 45.8(10) y
N6 C65 C66 C67 24.0(5) y
C64 C65 C66 C67 -151.6(4) y
N6 C65 C66 C72A -165.8(5) y
C64 C65 C66 C72A 18.7(6) y
C72B C66 C67 C68 -13.8(8) y
C65 C66 C67 C68 179.6(4) y
C72A C66 C67 C68 10.1(7) y
C66 C67 C68 C69B 18.2(12) y
C66 C67 C68 C69A -6.4(7) y
C70A O8A C69A C71A -5.0(11) y
C70A O8A C69A C68 176.6(7) y
C69B C68 C69A C71A -129(2) y
C67 C68 C69A C71A 1.0(9) y
C69B C68 C69A O8A 49.4(16) y
C67 C68 C69A O8A 179.4(5) y
O8A C69A C71A C72A -177.2(7) y
C68 C69A C71A C72A 1.2(12) y
C69A C71A C72A C66 2.0(12) y
C72B C66 C72A C71A 49.4(14) y
C67 C66 C72A C71A -7.7(10) y
C65 C66 C72A C71A -177.8(6) y
C67 C68 C69B C71B -13.8(15) y
C69A C68 C69B C71B 49.8(17) y
C67 C68 C69B O8B 170.7(7) y
C69A C68 C69B O8B -126(2) y
C70B O8B C69B C68 179.1(12) y
C70B O8B C69B C71B 5(2) y
C68 C69B C71B C72B 8.1(17) y
O8B C69B C71B C72B -177.8(12) y
C67 C66 C72B C71B 11.7(17) y
C65 C66 C72B C71B 176.3(11) y
C72A C66 C72B C71B -121(3) y
C69B C71B C72B C66 -10(2) y
